data_7003502
loop_
_publ_author_name
'Wei, Guo-Hua'
'Yang, Jin'
'Ma, Jian-Fang'
'Liu, Ying-Ying'
'Li, Shun-Li'
'Zhang, Lai-Ping'

_publ_section_title
;
 Syntheses, structures and luminescent properties of zinc(ii) and
 cadmium(ii) coordination complexes based on new bis(imidazolyl)ether
 and different carboxylate ligands
;
_journal_issue 23
_journal_name_full 'Dalton Transactions'
_journal_page_first 3080
_journal_page_last 3092
_journal_paper_doi 10.1039/b716657e
_journal_year 2008
_chemical_formula_moiety 'C36 H41 N8 O13 Zn2'
_chemical_formula_sum 'C36 H41 N8 O13 Zn2'
_chemical_formula_weight 924.51
_chemical_name_systematic
;
?
;
_space_group_IT_number 15
_symmetry_cell_setting monoclinic
_symmetry_space_group_name_Hall '-C 2yc'
_symmetry_space_group_name_H-M 'C 1 2/c 1'
_atom_sites_solution_hydrogens geom
_atom_sites_solution_primary direct
_atom_sites_solution_secondary difmap
_audit_creation_method SHELXL-97
_cell_angle_alpha 90.00
_cell_angle_beta 99.301(3)
_cell_angle_gamma 90.00
_cell_formula_units_Z 4
_cell_length_a 17.8830(15)
_cell_length_b 11.1160(16)
_cell_length_c 21.424(3)
_cell_measurement_reflns_used 2145
_cell_measurement_temperature 293(2)
_cell_measurement_theta_max 28.3
_cell_measurement_theta_min 2.2
_cell_volume 4202.8(9)
_computing_cell_refinement 'SAINT (Bruker, 1999)'
_computing_data_collection 'SMART (Bruker, 1997)'
_computing_data_reduction SAINT
_computing_molecular_graphics 'SHELXTL-PLUS (Sheldrick, 1990)'
_computing_publication_material SHELXL-97
_computing_structure_refinement 'SHELXL-97 (Sheldrick, 1997)'
_computing_structure_solution 'SHELXS-97 (Sheldrick, 1997)'
_diffrn_ambient_temperature 293(2)
_diffrn_measured_fraction_theta_full 0.995
_diffrn_measured_fraction_theta_max 0.969
_diffrn_measurement_device_type 'Bruker APEX CCD area-detector'
_diffrn_measurement_method '\w scans'
_diffrn_radiation_monochromator graphite
_diffrn_radiation_source 'fine-focus sealed tube'
_diffrn_radiation_type MoK\a
_diffrn_radiation_wavelength 0.71069
_diffrn_reflns_av_R_equivalents 0.0646
_diffrn_reflns_av_sigmaI/netI 0.0942
_diffrn_reflns_limit_h_max 23
_diffrn_reflns_limit_h_min -23
_diffrn_reflns_limit_k_max 14
_diffrn_reflns_limit_k_min -10
_diffrn_reflns_limit_l_max 28
_diffrn_reflns_limit_l_min -27
_diffrn_reflns_number 12760
_diffrn_reflns_theta_full 25.00
_diffrn_reflns_theta_max 28.28
_diffrn_reflns_theta_min 2.17
_diffrn_standards_number 0
_exptl_absorpt_coefficient_mu 1.212
_exptl_absorpt_correction_T_max 0.95
_exptl_absorpt_correction_T_min 0.89
_exptl_absorpt_correction_type multi-scan
_exptl_absorpt_process_details 'SADABS (Sheldrick, 1996)'
_exptl_crystal_colour Orange
_exptl_crystal_density_diffrn 1.461
_exptl_crystal_density_method 'not measured'
_exptl_crystal_description Block
_exptl_crystal_F_000 1908
_exptl_crystal_size_max 0.44
_exptl_crystal_size_mid 0.32
_exptl_crystal_size_min 0.19
_refine_diff_density_max 0.870
_refine_diff_density_min -0.448
_refine_diff_density_rms 0.084
_refine_ls_extinction_coef 0.0013(3)
_refine_ls_extinction_expression Fc^*^=kFc[1+0.001xFc^2^\l^3^/sin(2\q)]^-1/4^
_refine_ls_extinction_method SHELXL
_refine_ls_goodness_of_fit_ref 1.172
_refine_ls_hydrogen_treatment constr
_refine_ls_matrix_type full
_refine_ls_number_parameters 237
_refine_ls_number_reflns 5052
_refine_ls_number_restraints 4
_refine_ls_restrained_S_all 1.250
_refine_ls_R_factor_all 0.1678
_refine_ls_R_factor_gt 0.0749
_refine_ls_shift/su_max 0.001
_refine_ls_shift/su_mean 0.000
_refine_ls_structure_factor_coef Fsqd
_refine_ls_weighting_details 'calc w=1/[\s^2^(Fo^2^)+(0.0673P)^2^+0.0000P] where P=(Fo^2^+2Fc^2^)/3'
_refine_ls_weighting_scheme calc
_refine_ls_wR_factor_gt 0.1698
_refine_ls_wR_factor_ref 0.2014
_reflns_number_gt 2141
_reflns_number_total 5052
_reflns_threshold_expression >2sigma(I)
_cod_data_source_file b716657e.txt
_cod_data_source_block compound7
_cod_depositor_comments
;
The following automatic conversions were performed:
'_symmetry_cell_setting' value 'Monoclinic' changed to 'monoclinic'
according to '/home/saulius/struct/CIF-dictionaries/cif_core.dic'
dictionary named 'cif_core.dic' version 2.4.1 from 2010-06-29.

Automatic conversion script
Id: cif_fix_enum 1527 2010-12-29 10:47:43Z saulius 
;
_cod_original_sg_symbol_H-M 'C 2/c'
_cod_database_code 7003502

loop_
_symmetry_equiv_pos_as_xyz
'x, y, z'
'-x, y, -z+1/2'
'x+1/2, y+1/2, z'
'-x+1/2, y+1/2, -z+1/2'
'-x, -y, -z'
'x, -y, z-1/2'
'-x+1/2, -y+1/2, -z'
'x+1/2, -y+1/2, z-1/2'

loop_
_atom_site_label
_atom_site_type_symbol
_atom_site_fract_x
_atom_site_fract_y
_atom_site_fract_z
_atom_site_U_iso_or_equiv
_atom_site_adp_type
_atom_site_occupancy
_atom_site_symmetry_multiplicity
_atom_site_calc_flag
_atom_site_refinement_flags
_atom_site_disorder_assembly
_atom_site_disorder_group
Zn1 Zn 0.08221(4) 0.07230(6) 0.61827(3) 0.0642(3) Uani 1 1 d . . .
C1 C -0.0690(4) -0.0521(6) 0.5849(3) 0.0674(17) Uani 1 1 d . . .
H1 H -0.0852 -0.0022 0.5505 0.081 Uiso 1 1 calc R . .
C2 C -0.0030(4) -0.1289(7) 0.6669(3) 0.087(2) Uiso 1 1 d . . .
H2 H 0.0352 -0.1429 0.7010 0.105 Uiso 1 1 calc R . .
C3 C -0.0647(5) -0.1965(7) 0.6511(3) 0.096(2) Uani 1 1 d . . .
H3 H -0.0768 -0.2656 0.6718 0.115 Uiso 1 1 calc R . .
C4 C -0.1790(4) -0.1891(7) 0.5657(3) 0.097(2) Uani 1 1 d . . .
H4A H -0.1746 -0.2736 0.5558 0.116 Uiso 1 1 calc R . .
H4B H -0.1915 -0.1455 0.5262 0.116 Uiso 1 1 calc R . .
C5 C -0.2409(5) -0.1728(8) 0.6038(4) 0.119(3) Uiso 1 1 d . . .
H5A H -0.2879 -0.2053 0.5811 0.143 Uiso 1 1 calc R . .
H5B H -0.2286 -0.2154 0.6437 0.143 Uiso 1 1 calc R . .
C6 C -0.3062(6) -0.0279(9) 0.6516(5) 0.137(3) Uiso 1 1 d . . .
H6A H -0.2998 -0.0787 0.6889 0.164 Uiso 1 1 calc R . .
H6B H -0.3559 -0.0430 0.6272 0.164 Uiso 1 1 calc R . .
C7 C -0.2986(5) 0.0968(8) 0.6694(4) 0.121(3) Uiso 1 1 d . . .
H7A H -0.3408 0.1200 0.6901 0.145 Uiso 1 1 calc R . .
H7B H -0.3005 0.1457 0.6317 0.145 Uiso 1 1 calc R . .
C8' C -0.1812(11) 0.1922(16) 0.6994(7) 0.102(6) Uiso 0.50 1 d PD . .
C8 C -0.1525(10) 0.1460(15) 0.6926(7) 0.089(5) Uiso 0.50 1 d PD . .
C9 C -0.0955(10) 0.1387(15) 0.7446(7) 0.086(5) Uani 0.50 1 d P . .
C9' C -0.1176(10) 0.1929(16) 0.7536(9) 0.092(7) Uiso 0.50 1 d PD . .
C10 C -0.2077(4) 0.0840(6) 0.7729(3) 0.0788(19) Uani 1 1 d D . .
H10 H -0.2412 0.0448 0.7951 0.095 Uiso 1 1 calc R . .
C11 C 0.0217(3) 0.2904(6) 0.5828(3) 0.0671(17) Uani 1 1 d . . .
C12 C 0.0096(3) 0.3996(5) 0.5399(3) 0.0602(15) Uani 1 1 d . . .
C13 C -0.0048(3) 0.5116(6) 0.5634(3) 0.0688(16) Uani 1 1 d . . .
H13 H -0.0078 0.5207 0.6061 0.083 Uiso 1 1 calc R . .
C14 C 0.0147(3) 0.3900(6) 0.4763(3) 0.0707(17) Uani 1 1 d . . .
H14 H 0.0251 0.3154 0.4600 0.085 Uiso 1 1 calc R . .
C15 C 0.2069(4) -0.0454(6) 0.5685(3) 0.0695(17) Uani 1 1 d . . .
C16 C 0.2289(3) -0.1512(5) 0.5323(2) 0.0549(14) Uani 1 1 d . . .
C17 C 0.1761(3) -0.2348(5) 0.5083(3) 0.0615(15) Uani 1 1 d . . .
H17 H 0.1260 -0.2257 0.5142 0.074 Uiso 1 1 calc R . .
C18 C 0.3033(3) -0.1676(5) 0.5246(3) 0.0657(16) Uani 1 1 d . . .
H18 H 0.3399 -0.1122 0.5418 0.079 Uiso 1 1 calc R . .
N1 N -0.0049(3) -0.0360(4) 0.6250(2) 0.0659(13) Uani 1 1 d . . .
N2 N -0.1065(3) -0.1460(5) 0.5994(2) 0.0748(15) Uani 1 1 d . . .
N3 N -0.2253(4) 0.1210(6) 0.7133(3) 0.0980(18) Uiso 1 1 d . . .
N4 N -0.1375(3) 0.1097(5) 0.7964(2) 0.0774(15) Uani 1 1 d . . .
O1 O 0.1373(2) -0.0348(4) 0.5704(2) 0.0877(14) Uani 1 1 d . . .
O2 O 0.2554(3) 0.0259(4) 0.5947(2) 0.0953(15) Uani 1 1 d . . .
O3 O 0.0549(2) 0.2028(4) 0.56028(19) 0.0766(12) Uani 1 1 d . . .
O4 O 0.0011(3) 0.2918(4) 0.6340(3) 0.0971(15) Uani 1 1 d . . .
O5 O -0.2491(3) -0.0520(6) 0.6148(3) 0.1261(19) Uiso 1 1 d . . .
O1W' O -0.1264(6) -0.4436(9) 0.7033(5) 0.098(3) Uiso 0.50 1 d P . .
O1W O -0.1200(6) -0.5368(11) 0.6684(5) 0.124(4) Uiso 0.50 1 d PD . .
O2W O 0.0000 -0.5800(13) 0.7500 0.119(5) Uiso 0.50 2 d SPD . .

loop_
_atom_site_aniso_label
_atom_site_aniso_U_11
_atom_site_aniso_U_22
_atom_site_aniso_U_33
_atom_site_aniso_U_23
_atom_site_aniso_U_13
_atom_site_aniso_U_12
Zn1 0.0577(5) 0.0647(5) 0.0692(5) -0.0093(4) 0.0068(3) 0.0069(4)
C1 0.075(4) 0.068(4) 0.058(4) 0.006(3) 0.010(3) -0.006(4)
C3 0.133(7) 0.083(5) 0.075(5) 0.028(4) 0.027(5) -0.010(5)
C4 0.111(6) 0.099(6) 0.082(5) -0.028(4) 0.021(4) -0.038(5)
C9 0.118(13) 0.070(11) 0.078(10) -0.016(8) 0.034(10) -0.027(10)
C10 0.075(4) 0.099(5) 0.061(4) 0.015(4) 0.006(3) 0.005(4)
C11 0.048(3) 0.069(5) 0.081(5) -0.008(4) 0.001(3) -0.005(3)
C12 0.039(3) 0.065(4) 0.074(4) -0.010(3) 0.003(3) -0.002(3)
C13 0.063(4) 0.067(4) 0.077(4) -0.008(4) 0.013(3) 0.006(3)
C14 0.066(4) 0.052(4) 0.094(5) -0.010(4) 0.011(4) 0.007(3)
C15 0.059(4) 0.081(5) 0.066(4) -0.009(3) 0.003(3) 0.007(4)
C16 0.052(3) 0.056(4) 0.056(3) -0.004(3) 0.005(3) 0.006(3)
C17 0.045(3) 0.067(4) 0.072(4) -0.007(3) 0.011(3) 0.002(3)
C18 0.050(3) 0.059(4) 0.087(4) -0.013(3) 0.008(3) -0.004(3)
N1 0.068(3) 0.067(3) 0.062(3) 0.006(3) 0.007(3) 0.002(3)
N2 0.080(4) 0.083(4) 0.062(3) -0.011(3) 0.013(3) -0.023(3)
N4 0.076(4) 0.088(4) 0.066(3) 0.015(3) 0.005(3) -0.015(3)
O1 0.061(3) 0.093(3) 0.110(4) -0.033(3) 0.015(3) 0.016(3)
O2 0.078(3) 0.084(3) 0.125(4) -0.044(3) 0.020(3) -0.001(3)
O3 0.079(3) 0.067(3) 0.082(3) -0.002(2) 0.006(2) 0.018(2)
O4 0.109(4) 0.082(3) 0.108(4) 0.006(3) 0.042(3) 0.010(3)

loop_
_atom_type_symbol
_atom_type_description
_atom_type_scat_dispersion_real
_atom_type_scat_dispersion_imag
_atom_type_scat_source
C C 0.0033 0.0016 'International Tables Vol C Tables 4.2.6.8 and 6.1.1.4'
H H 0.0000 0.0000 'International Tables Vol C Tables 4.2.6.8 and 6.1.1.4'
N N 0.0061 0.0033 'International Tables Vol C Tables 4.2.6.8 and 6.1.1.4'
O O 0.0106 0.0060 'International Tables Vol C Tables 4.2.6.8 and 6.1.1.4'
Zn Zn 0.2839 1.4301 'International Tables Vol C Tables 4.2.6.8 and 6.1.1.4'

loop_
_geom_angle_atom_site_label_1
_geom_angle_atom_site_label_2
_geom_angle_atom_site_label_3
_geom_angle
_geom_angle_site_symmetry_1
_geom_angle_site_symmetry_3
_geom_angle_publ_flag
O3 Zn1 O1 102.7(2) . . ?
O3 Zn1 N4 118.4(2) . 2_556 ?
O1 Zn1 N4 113.4(2) . 2_556 ?
O3 Zn1 N1 112.53(19) . . ?
O1 Zn1 N1 97.9(2) . . ?
N4 Zn1 N1 109.9(2) 2_556 . ?
N2 C1 N1 112.1(6) . . ?
N2 C1 H1 124.0 . . ?
N1 C1 H1 124.0 . . ?
C3 C2 N1 109.2(6) . . ?
C3 C2 H2 125.4 . . ?
N1 C2 H2 125.4 . . ?
C2 C3 N2 107.4(6) . . ?
C2 C3 H3 126.3 . . ?
N2 C3 H3 126.3 . . ?
N2 C4 C5 111.7(6) . . ?
N2 C4 H4A 109.3 . . ?
C5 C4 H4A 109.3 . . ?
N2 C4 H4B 109.3 . . ?
C5 C4 H4B 109.3 . . ?
H4A C4 H4B 107.9 . . ?
O5 C5 C4 108.8(7) . . ?
O5 C5 H5A 109.9 . . ?
C4 C5 H5A 109.9 . . ?
O5 C5 H5B 109.9 . . ?
C4 C5 H5B 109.9 . . ?
H5A C5 H5B 108.3 . . ?
O5 C6 C7 106.5(8) . . ?
O5 C6 H6A 110.4 . . ?
C7 C6 H6A 110.4 . . ?
O5 C6 H6B 110.4 . . ?
C7 C6 H6B 110.4 . . ?
H6A C6 H6B 108.6 . . ?
C6 C7 N3 111.9(7) . . ?
C6 C7 H7A 109.2 . . ?
N3 C7 H7A 109.2 . . ?
C6 C7 H7B 109.2 . . ?
N3 C7 H7B 109.2 . . ?
H7A C7 H7B 107.9 . . ?
C8 C8' N3 95(2) . . ?
C8 C8' C9' 72(2) . . ?
N3 C8' C9' 105.1(12) . . ?
C8 C8' C9 47.6(18) . . ?
N3 C8' C9 100.9(11) . . ?
C8' C8 C9 109(2) . . ?
C8' C8 C9' 78(2) . . ?
C8' C8 N3 53.7(16) . . ?
C9 C8 N3 108.6(11) . . ?
C9' C8 N3 93.9(10) . . ?
C9' C9 C8 79(3) . . ?
C9' C9 N4 68.6(19) . . ?
C8 C9 N4 102.7(12) . . ?
C9' C9 C8' 56(2) . . ?
N4 C9 C8' 89.1(11) . . ?
C9 C9' N4 81(2) . . ?
C9 C9' C8 70(2) . . ?
N4 C9' C8 103.7(12) . . ?
C9 C9' C8' 99(3) . . ?
N4 C9' C8' 105.5(11) . . ?
N4 C10 N3 111.4(6) . . ?
N4 C10 H10 124.3 . . ?
N3 C10 H10 124.3 . . ?
O4 C11 O3 125.4(7) . . ?
O4 C11 C12 120.2(6) . . ?
O3 C11 C12 114.4(6) . . ?
C13 C12 C14 118.3(6) . . ?
C13 C12 C11 121.2(6) . . ?
C14 C12 C11 120.5(6) . . ?
C14 C13 C12 120.2(6) 5_566 . ?
C14 C13 H13 119.9 5_566 . ?
C12 C13 H13 119.9 . . ?
C13 C14 C12 121.6(6) 5_566 . ?
C13 C14 H14 119.2 5_566 . ?
C12 C14 H14 119.2 . . ?
O2 C15 O1 123.3(6) . . ?
O2 C15 C16 121.0(6) . . ?
O1 C15 C16 115.8(6) . . ?
C17 C16 C18 119.2(5) . . ?
C17 C16 C15 120.4(5) . . ?
C18 C16 C15 120.3(5) . . ?
C16 C17 C18 120.2(5) . 7_546 ?
C16 C17 H17 119.9 . . ?
C18 C17 H17 119.9 7_546 . ?
C17 C18 C16 120.5(5) 7_546 . ?
C17 C18 H18 119.7 7_546 . ?
C16 C18 H18 119.7 . . ?
C1 N1 C2 104.5(5) . . ?
C1 N1 Zn1 129.6(4) . . ?
C2 N1 Zn1 124.7(5) . . ?
C1 N2 C3 106.8(5) . . ?
C1 N2 C4 126.5(6) . . ?
C3 N2 C4 126.7(6) . . ?
C8' N3 C10 112.6(10) . . ?
C10 N3 C8 105.4(8) . . ?
C8' N3 C7 120.4(11) . . ?
C10 N3 C7 126.1(7) . . ?
C8 N3 C7 124.6(8) . . ?
C10 N4 C9' 103.0(8) . . ?
C10 N4 C9 109.5(8) . . ?
C10 N4 Zn1 128.0(4) . 2_556 ?
C9' N4 Zn1 127.4(8) . 2_556 ?
C9 N4 Zn1 120.2(8) . 2_556 ?
C15 O1 Zn1 131.6(4) . . ?
C11 O3 Zn1 114.7(4) . . ?
C5 O5 C6 112.8(7) . . ?

loop_
_geom_bond_atom_site_label_1
_geom_bond_atom_site_label_2
_geom_bond_distance
_geom_bond_site_symmetry_2
_geom_bond_publ_flag
Zn1 O3 1.921(4) . ?
Zn1 O1 1.941(4) . ?
Zn1 N4 1.977(5) 2_556 ?
Zn1 N1 1.992(5) . ?
C1 N2 1.306(7) . ?
C1 N1 1.329(7) . ?
C1 H1 0.9300 . ?
C2 C3 1.331(9) . ?
C2 N1 1.365(8) . ?
C2 H2 0.9300 . ?
C3 N2 1.354(8) . ?
C3 H3 0.9300 . ?
C4 N2 1.459(8) . ?
C4 C5 1.489(9) . ?
C4 H4A 0.9700 . ?
C4 H4B 0.9700 . ?
C5 O5 1.376(9) . ?
C5 H5A 0.9700 . ?
C5 H5B 0.9700 . ?
C6 O5 1.414(9) . ?
C6 C7 1.439(11) . ?
C6 H6A 0.9700 . ?
C6 H6B 0.9700 . ?
C7 N3 1.509(9) . ?
C7 H7A 0.9700 . ?
C7 H7B 0.9700 . ?
C8' C8 0.76(2) . ?
C8' N3 1.189(15) . ?
C8' C9' 1.49(2) . ?
C8 C9 1.39(2) . ?
C8 C9' 1.45(2) . ?
C8 N3 1.468(15) . ?
C9 C9' 0.76(2) . ?
C9 N4 1.472(15) . ?
C9' N4 1.389(17) . ?
C10 N4 1.307(7) . ?
C10 N3 1.330(8) . ?
C10 H10 0.9300 . ?
C11 O4 1.212(7) . ?
C11 O3 1.275(7) . ?
C11 C12 1.516(8) . ?
C12 C13 1.382(8) . ?
C12 C14 1.384(8) . ?
C13 C14 1.379(8) 5_566 ?
C13 H13 0.9300 . ?
C14 C13 1.379(8) 5_566 ?
C14 H14 0.9300 . ?
C15 O2 1.241(7) . ?
C15 O1 1.258(7) . ?
C15 C16 1.496(8) . ?
C16 C17 1.364(7) . ?
C16 C18 1.379(7) . ?
C17 C18 1.377(7) 7_546 ?
C17 H17 0.9300 . ?
C18 C17 1.377(7) 7_546 ?
C18 H18 0.9300 . ?
N4 Zn1 1.977(5) 2_556 ?
O1W' O1W 1.293(12) . ?

loop_
_geom_torsion_atom_site_label_1
_geom_torsion_atom_site_label_2
_geom_torsion_atom_site_label_3
_geom_torsion_atom_site_label_4
_geom_torsion
_geom_torsion_site_symmetry_1
_geom_torsion_site_symmetry_2
_geom_torsion_site_symmetry_3
_geom_torsion_site_symmetry_4
_geom_torsion_publ_flag
N1 C2 C3 N2 -0.6(8) . . . . ?
N2 C4 C5 O5 62.1(9) . . . . ?
O5 C6 C7 N3 -66.2(9) . . . . ?
N3 C8' C8 C9 -99.8(17) . . . . ?
C9' C8' C8 C9 4.4(15) . . . . ?
N3 C8' C8 C9' -104.2(13) . . . . ?
C9 C8' C8 C9' -4.4(15) . . . . ?
C9' C8' C8 N3 104.2(13) . . . . ?
C9 C8' C8 N3 99.8(17) . . . . ?
C8' C8 C9 C9' -8(3) . . . . ?
N3 C8 C9 C9' -65(2) . . . . ?
C8' C8 C9 N4 56(2) . . . . ?
C9' C8 C9 N4 64.9(18) . . . . ?
N3 C8 C9 N4 -0.5(17) . . . . ?
C9' C8 C9 C8' 8(3) . . . . ?
N3 C8 C9 C8' -56.9(17) . . . . ?
C8 C8' C9 C9' 170(3) . . . . ?
N3 C8' C9 C9' -103(2) . . . . ?
N3 C8' C9 C8 87(2) . . . . ?
C9' C8' C9 C8 -170(3) . . . . ?
C8 C8' C9 N4 -126(2) . . . . ?
N3 C8' C9 N4 -38.1(14) . . . . ?
C9' C8' C9 N4 64(2) . . . . ?
C8 C9 C9' N4 108.4(9) . . . . ?
C8' C9 C9' N4 104.3(12) . . . . ?
N4 C9 C9' C8 -108.4(9) . . . . ?
C8' C9 C9' C8 -4.1(13) . . . . ?
C8 C9 C9' C8' 4.1(13) . . . . ?
N4 C9 C9' C8' -104.3(12) . . . . ?
C8' C8 C9' C9 172(3) . . . . ?
N3 C8 C9' C9 120(2) . . . . ?
C8' C8 C9' N4 97(2) . . . . ?
C9 C8 C9' N4 -75(2) . . . . ?
N3 C8 C9' N4 45.8(15) . . . . ?
C9 C8 C9' C8' -172(3) . . . . ?
N3 C8 C9' C8' -51.6(15) . . . . ?
C8 C8' C9' C9 -8(3) . . . . ?
N3 C8' C9' C9 83(2) . . . . ?
C8 C8' C9' N4 -91(2) . . . . ?
N3 C8' C9' N4 0.4(19) . . . . ?
C9 C8' C9' N4 -83(2) . . . . ?
N3 C8' C9' C8 91(2) . . . . ?
C9 C8' C9' C8 8(3) . . . . ?
O4 C11 C12 C13 18.2(9) . . . . ?
O3 C11 C12 C13 -161.1(5) . . . . ?
O4 C11 C12 C14 -163.6(6) . . . . ?
O3 C11 C12 C14 17.1(8) . . . . ?
C14 C12 C13 C14 0.9(9) . . . 5_566 ?
C11 C12 C13 C14 179.2(5) . . . 5_566 ?
C13 C12 C14 C13 -0.9(9) . . . 5_566 ?
C11 C12 C14 C13 -179.2(5) . . . 5_566 ?
O2 C15 C16 C17 174.3(6) . . . . ?
O1 C15 C16 C17 -5.6(9) . . . . ?
O2 C15 C16 C18 -3.5(9) . . . . ?
O1 C15 C16 C18 176.7(6) . . . . ?
C18 C16 C17 C18 -1.7(10) . . . 7_546 ?
C15 C16 C17 C18 -179.5(5) . . . 7_546 ?
C17 C16 C18 C17 1.7(10) . . . 7_546 ?
C15 C16 C18 C17 179.6(5) . . . 7_546 ?
N2 C1 N1 C2 0.7(7) . . . . ?
N2 C1 N1 Zn1 168.0(4) . . . . ?
C3 C2 N1 C1 -0.1(8) . . . . ?
C3 C2 N1 Zn1 -168.2(5) . . . . ?
O3 Zn1 N1 C1 21.3(6) . . . . ?
O1 Zn1 N1 C1 -86.0(5) . . . . ?
N4 Zn1 N1 C1 155.5(5) 2_556 . . . ?
O3 Zn1 N1 C2 -173.7(5) . . . . ?
O1 Zn1 N1 C2 79.0(5) . . . . ?
N4 Zn1 N1 C2 -39.4(6) 2_556 . . . ?
N1 C1 N2 C3 -1.1(7) . . . . ?
N1 C1 N2 C4 179.6(6) . . . . ?
C2 C3 N2 C1 1.0(8) . . . . ?
C2 C3 N2 C4 -179.7(6) . . . . ?
C5 C4 N2 C1 -111.2(8) . . . . ?
C5 C4 N2 C3 69.7(9) . . . . ?
C8 C8' N3 C10 82(2) . . . . ?
C9' C8' N3 C10 9.1(18) . . . . ?
C9 C8' N3 C10 34.4(15) . . . . ?
C9' C8' N3 C8 -73(2) . . . . ?
C9 C8' N3 C8 -47.9(18) . . . . ?
C8 C8' N3 C7 -108(2) . . . . ?
C9' C8' N3 C7 179.3(10) . . . . ?
C9 C8' N3 C7 -155.4(9) . . . . ?
N4 C10 N3 C8' -16.5(14) . . . . ?
N4 C10 N3 C8 15.3(11) . . . . ?
N4 C10 N3 C7 173.9(7) . . . . ?
C9 C8 N3 C8' 100(3) . . . . ?
C9' C8 N3 C8' 72(2) . . . . ?
C8' C8 N3 C10 -108(2) . . . . ?
C9 C8 N3 C10 -8.6(16) . . . . ?
C9' C8 N3 C10 -36.6(13) . . . . ?
C8' C8 N3 C7 93(2) . . . . ?
C9 C8 N3 C7 -167.6(11) . . . . ?
C9' C8 N3 C7 164.3(10) . . . . ?
C6 C7 N3 C8' 122.0(14) . . . . ?
C6 C7 N3 C10 -69.2(10) . . . . ?
C6 C7 N3 C8 85.5(13) . . . . ?
N3 C10 N4 C9' 15.1(11) . . . . ?
N3 C10 N4 C9 -16.2(11) . . . . ?
N3 C10 N4 Zn1 -178.7(4) . . . 2_556 ?
C9 C9' N4 C10 -106(2) . . . . ?
C8 C9' N4 C10 -40.1(14) . . . . ?
C8' C9' N4 C10 -9.3(15) . . . . ?
C8 C9' N4 C9 66(2) . . . . ?
C8' C9' N4 C9 97(2) . . . . ?
C9 C9' N4 Zn1 87(2) . . . 2_556 ?
C8 C9' N4 Zn1 153.7(10) . . . 2_556 ?
C8' C9' N4 Zn1 -175.6(9) . . . 2_556 ?
C9' C9 N4 C10 82(2) . . . . ?
C8 C9 N4 C10 9.7(15) . . . . ?
C8' C9 N4 C10 29.3(11) . . . . ?
C8 C9 N4 C9' -73(3) . . . . ?
C8' C9 N4 C9' -53(2) . . . . ?
C9' C9 N4 Zn1 -113(2) . . . 2_556 ?
C8 C9 N4 Zn1 173.8(10) . . . 2_556 ?
C8' C9 N4 Zn1 -166.6(7) . . . 2_556 ?
O2 C15 O1 Zn1 -8.3(11) . . . . ?
C16 C15 O1 Zn1 171.6(4) . . . . ?
O3 Zn1 O1 C15 94.2(6) . . . . ?
N4 Zn1 O1 C15 -34.8(7) 2_556 . . . ?
N1 Zn1 O1 C15 -150.5(6) . . . . ?
O4 C11 O3 Zn1 -6.8(8) . . . . ?
C12 C11 O3 Zn1 172.4(3) . . . . ?
O1 Zn1 O3 C11 -175.6(4) . . . . ?
N4 Zn1 O3 C11 -49.8(5) 2_556 . . . ?
N1 Zn1 O3 C11 80.2(4) . . . . ?
C4 C5 O5 C6 -179.2(7) . . . . ?
C7 C6 O5 C5 169.1(7) . . . . ?
